data_2015042
loop_
_publ_author_name
'Kubicki, Maciej'

_publ_section_title
;
 (<i>E</i>)-4-Methoxybenzaldehyde
 <i>O</i>-(<i>N</i>-phenylcarbamoyl)oxime
;
_journal_issue 7
_journal_name_full 'Acta Crystallographica Section C'
_journal_page_first o422
_journal_page_last o423
_journal_paper_doi 10.1107/S0108270105014952
_journal_volume 61
_journal_year 2005
_chemical_formula_iupac 'C15 H14 N2 O3'
_chemical_formula_moiety 'C15 H14 N2 O3'
_chemical_formula_sum 'C15 H14 N2 O3'
_chemical_formula_weight 270.28
_chemical_name_systematic
;
(E)-4-Methoxybenzaldehyde O-(N-phenylcarbamoyl)oxime
;
_space_group_IT_number 2
_symmetry_cell_setting triclinic
_symmetry_space_group_name_Hall '-P 1'
_symmetry_space_group_name_H-M 'P -1'
_atom_sites_solution_hydrogens geom
_atom_sites_solution_primary direct
_atom_sites_solution_secondary difmap
_audit_creation_method SHELXL-97
_cell_angle_alpha 75.275(11)
_cell_angle_beta 81.075(9)
_cell_angle_gamma 80.746(9)
_cell_formula_units_Z 4
_cell_length_a 8.8037(8)
_cell_length_b 12.1484(15)
_cell_length_c 12.9823(17)
_cell_measurement_reflns_used 3412
_cell_measurement_temperature 100.0(10)
_cell_measurement_theta_max 20
_cell_measurement_theta_min 4
_cell_volume 1315.9(3)
_computing_cell_refinement 'CrysAlis CCD'
_computing_data_collection 'CrysAlis CCD (Oxford Diffraction, 2002)'
_computing_data_reduction 'CrysAlis Red (Oxford Diffraction, 2002)'
_computing_molecular_graphics 'program (reference?)'
_computing_publication_material 'program (reference?)'
_computing_structure_refinement 'SHELXL97 (Sheldrick, 1997)'
_computing_structure_solution 'SHELXS97 (Sheldrick, 1990)'
_diffrn_ambient_temperature 100.0(10)
_diffrn_measured_fraction_theta_full 0.995
_diffrn_measured_fraction_theta_max 0.994
_diffrn_measurement_device_type 'Kuma KM-4-CCD four-circle diffractometer'
_diffrn_measurement_method '\w scans'
_diffrn_radiation_monochromator graphite
_diffrn_radiation_source 'fine-focus sealed tube'
_diffrn_radiation_type MoK\a
_diffrn_radiation_wavelength 0.71073
_diffrn_reflns_av_R_equivalents 0.0563
_diffrn_reflns_av_sigmaI/netI 0.1010
_diffrn_reflns_limit_h_max 10
_diffrn_reflns_limit_h_min -10
_diffrn_reflns_limit_k_max 14
_diffrn_reflns_limit_k_min -14
_diffrn_reflns_limit_l_max 16
_diffrn_reflns_limit_l_min -11
_diffrn_reflns_number 10887
_diffrn_reflns_theta_full 25.00
_diffrn_reflns_theta_max 26.00
_diffrn_reflns_theta_min 2.66
_exptl_absorpt_coefficient_mu 0.097
_exptl_absorpt_correction_type none
_exptl_crystal_colour colourless
_exptl_crystal_density_diffrn 1.364
_exptl_crystal_description plate
_exptl_crystal_F_000 568
_exptl_crystal_size_max 0.3
_exptl_crystal_size_mid 0.2
_exptl_crystal_size_min 0.05
_refine_diff_density_max 0.245
_refine_diff_density_min -0.276
_refine_ls_extinction_coef 0.0032(9)
_refine_ls_extinction_expression Fc^*^=kFc[1+0.001xFc^2^\l^3^/sin(2\q)]^-1/4^
_refine_ls_extinction_method SHELXL97
_refine_ls_goodness_of_fit_ref 0.940
_refine_ls_hydrogen_treatment refall
_refine_ls_matrix_type full
_refine_ls_number_parameters 456
_refine_ls_number_reflns 5124
_refine_ls_number_restraints 0
_refine_ls_restrained_S_all 0.940
_refine_ls_R_factor_all 0.1164
_refine_ls_R_factor_gt 0.0525
_refine_ls_shift/su_max 0.001
_refine_ls_shift/su_mean 0.000
_refine_ls_structure_factor_coef Fsqd
_refine_ls_weighting_details 'w=1/[\s^2^(Fo^2^)+(0.0517P)^2^] where P=(Fo^2^+2Fc^2^)/3'
_refine_ls_weighting_scheme calc
_refine_ls_wR_factor_gt 0.1024
_refine_ls_wR_factor_ref 0.1278
_reflns_number_gt 2749
_reflns_number_total 5124
_reflns_threshold_expression I>2\s(I)
_cod_data_source_file sf1002.cif
_cod_data_source_block I
_cod_database_code 2015042
_cod_database_fobs_code 2015042

loop_
_symmetry_equiv_pos_as_xyz
'x, y, z'
'-x, -y, -z'

loop_
_atom_site_label
_atom_site_fract_x
_atom_site_fract_y
_atom_site_fract_z
_atom_site_U_iso_or_equiv
_atom_site_adp_type
_atom_site_calc_flag
_atom_site_refinement_flags
_atom_site_occupancy
_atom_site_disorder_assembly
_atom_site_disorder_group
_atom_site_type_symbol
N1A 0.3315(3) 0.68748(19) 0.25544(19) 0.0257(6) Uani d . 1 . . N
H1A 0.407(4) 0.701(2) 0.281(2) 0.045(10) Uiso d . 1 . . H
C11A 0.3110(3) 0.5702(2) 0.2750(2) 0.0223(6) Uani d . 1 . . C
C12A 0.2497(3) 0.5258(2) 0.2039(2) 0.0271(7) Uani d . 1 . . C
H12A 0.213(3) 0.578(2) 0.1387(19) 0.023(3) Uiso d . 1 . . H
C13A 0.2420(3) 0.4090(3) 0.2248(2) 0.0301(7) Uani d . 1 . . C
H13A 0.198(3) 0.385(2) 0.178(2) 0.023(3) Uiso d . 1 . . H
C14A 0.2962(3) 0.3350(2) 0.3158(2) 0.0278(7) Uani d . 1 . . C
H14A 0.293(3) 0.251(2) 0.3247(19) 0.023(3) Uiso d . 1 . . H
C15A 0.3560(3) 0.3801(2) 0.3875(2) 0.0273(7) Uani d . 1 . . C
H15A 0.391(3) 0.325(2) 0.4564(19) 0.023(3) Uiso d . 1 . . H
C16A 0.3641(3) 0.4964(2) 0.3667(2) 0.0256(7) Uani d . 1 . . C
H16A 0.405(3) 0.525(2) 0.414(2) 0.023(3) Uiso d . 1 . . H
C1A 0.2569(3) 0.7766(2) 0.1897(2) 0.0245(6) Uani d . 1 . . C
O11A 0.1446(2) 0.77723(15) 0.14535(15) 0.0290(5) Uani d . 1 . . O
O12A 0.33374(19) 0.86974(14) 0.17702(14) 0.0265(5) Uani d . 1 . . O
N2A 0.2533(2) 0.97497(18) 0.11963(17) 0.0256(6) Uani d . 1 . . N
C2A 0.3492(3) 1.0488(2) 0.0901(2) 0.0246(7) Uani d . 1 . . C
H2A 0.454(3) 1.028(2) 0.101(2) 0.031(8) Uiso d . 1 . . H
C21A 0.2984(3) 1.1670(2) 0.0365(2) 0.0232(6) Uani d . 1 . . C
C22A 0.1409(3) 1.2086(2) 0.0270(2) 0.0261(7) Uani d . 1 . . C
H22A 0.062(3) 1.157(2) 0.052(2) 0.038(4) Uiso d . 1 . . H
C23A 0.0975(3) 1.3214(2) -0.0213(2) 0.0257(7) Uani d . 1 . . C
H23A -0.015(3) 1.351(2) -0.030(2) 0.038(4) Uiso d . 1 . . H
C24A 0.2081(3) 1.3962(2) -0.0629(2) 0.0259(7) Uani d . 1 . . C
O24A 0.1503(2) 1.50711(15) -0.10869(15) 0.0346(5) Uani d . 1 . . O
C241 0.2591(4) 1.5878(3) -0.1531(3) 0.0385(8) Uani d . 1 . . C
H24A 0.313(4) 1.598(2) -0.100(2) 0.053(5) Uiso d . 1 . . H
H24B 0.196(3) 1.666(3) -0.191(2) 0.053(5) Uiso d . 1 . . H
H24C 0.335(4) 1.561(2) -0.212(2) 0.053(5) Uiso d . 1 . . H
C25A 0.3636(3) 1.3579(2) -0.0555(2) 0.0287(7) Uani d . 1 . . C
H25A 0.436(3) 1.411(2) -0.084(2) 0.038(4) Uiso d . 1 . . H
C26A 0.4066(3) 1.2438(2) -0.0053(2) 0.0276(7) Uani d . 1 . . C
H26A 0.514(3) 1.214(2) -0.001(2) 0.038(4) Uiso d . 1 . . H
N1B 0.8131(3) 0.79083(18) 0.24317(18) 0.0249(6) Uani d . 1 . . N
H1B 0.905(3) 0.787(2) 0.214(2) 0.043(9) Uiso d . 1 . . H
C11B 0.7436(3) 0.9059(2) 0.2334(2) 0.0229(6) Uani d . 1 . . C
C12B 0.6232(3) 0.9367(2) 0.3087(2) 0.0267(7) Uani d . 1 . . C
H12B 0.578(3) 0.871(2) 0.374(2) 0.031(3) Uiso d . 1 . . H
C13B 0.5661(3) 1.0526(2) 0.2992(2) 0.0306(7) Uani d . 1 . . C
H13B 0.472(3) 1.074(2) 0.3566(19) 0.031(3) Uiso d . 1 . . H
C14B 0.6267(3) 1.1366(3) 0.2166(2) 0.0303(7) Uani d . 1 . . C
H14B 0.584(3) 1.219(2) 0.2135(19) 0.031(3) Uiso d . 1 . . H
C15B 0.7458(3) 1.1054(2) 0.1416(2) 0.0292(7) Uani d . 1 . . C
H15B 0.790(3) 1.166(2) 0.080(2) 0.031(3) Uiso d . 1 . . H
C16B 0.8041(3) 0.9906(2) 0.1508(2) 0.0261(7) Uani d . 1 . . C
H16B 0.885(3) 0.969(2) 0.098(2) 0.031(3) Uiso d . 1 . . H
C1B 0.7492(3) 0.6972(2) 0.3018(2) 0.0250(6) Uani d . 1 . . C
O11B 0.6162(2) 0.69222(15) 0.34259(14) 0.0288(5) Uani d . 1 . . O
O12B 0.8630(2) 0.60519(15) 0.31233(14) 0.0286(5) Uani d . 1 . . O
N2B 0.8010(3) 0.49871(18) 0.36344(18) 0.0276(6) Uani d . 1 . . N
C2B 0.9089(3) 0.4296(2) 0.4098(2) 0.0250(7) Uani d . 1 . . C
H2B 1.006(3) 0.453(2) 0.4117(19) 0.024(7) Uiso d . 1 . . H
C21B 0.8831(3) 0.3119(2) 0.4659(2) 0.0237(6) Uani d . 1 . . C
C22B 0.7512(3) 0.2643(2) 0.4603(2) 0.0261(7) Uani d . 1 . . C
H22B 0.672(3) 0.316(2) 0.411(2) 0.040(4) Uiso d . 1 . . H
C23B 0.7329(3) 0.1532(2) 0.5145(2) 0.0276(7) Uani d . 1 . . C
H23B 0.641(3) 0.117(2) 0.515(2) 0.040(4) Uiso d . 1 . . H
C24B 0.8456(3) 0.0862(2) 0.5762(2) 0.0226(6) Uani d . 1 . . C
O24B 0.8181(2) -0.02352(15) 0.62655(14) 0.0290(5) Uani d . 1 . . O
C242 0.9342(3) -0.0943(3) 0.6893(2) 0.0275(7) Uani d . 1 . . C
H24D 1.032(3) -0.108(2) 0.637(2) 0.034(4) Uiso d . 1 . . H
H24E 0.893(3) -0.175(2) 0.722(2) 0.034(4) Uiso d . 1 . . H
H24F 0.950(3) -0.061(2) 0.750(2) 0.034(4) Uiso d . 1 . . H
C25B 0.9780(3) 0.1313(2) 0.5829(2) 0.0256(7) Uani d . 1 . . C
H25B 1.062(3) 0.080(2) 0.623(2) 0.040(4) Uiso d . 1 . . H
C26B 0.9961(3) 0.2436(2) 0.5276(2) 0.0266(7) Uani d . 1 . . C
H26B 1.088(3) 0.278(2) 0.532(2) 0.040(4) Uiso d . 1 . . H

loop_
_atom_site_aniso_label
_atom_site_aniso_U_11
_atom_site_aniso_U_22
_atom_site_aniso_U_33
_atom_site_aniso_U_12
_atom_site_aniso_U_13
_atom_site_aniso_U_23
N1A 0.0194(13) 0.0265(14) 0.0308(15) -0.0045(11) -0.0092(11) -0.0014(11)
C11A 0.0144(14) 0.0215(15) 0.0292(16) -0.0023(11) -0.0003(12) -0.0040(12)
C12A 0.0247(16) 0.0288(17) 0.0251(16) -0.0010(12) -0.0059(13) -0.0014(13)
C13A 0.0288(17) 0.0353(18) 0.0302(18) -0.0058(13) -0.0067(14) -0.0122(15)
C14A 0.0210(15) 0.0228(16) 0.0359(18) -0.0017(12) -0.0002(13) -0.0029(14)
C15A 0.0187(15) 0.0256(16) 0.0315(17) 0.0011(12) -0.0012(13) 0.0007(13)
C16A 0.0195(15) 0.0321(17) 0.0236(16) -0.0015(12) -0.0044(12) -0.0039(13)
C1A 0.0204(15) 0.0242(16) 0.0263(16) -0.0039(12) -0.0006(13) -0.0019(13)
O11A 0.0191(10) 0.0302(11) 0.0354(12) -0.0020(8) -0.0070(9) -0.0022(9)
O12A 0.0223(10) 0.0202(10) 0.0350(12) -0.0010(8) -0.0081(9) -0.0012(8)
N2A 0.0230(13) 0.0211(13) 0.0283(14) 0.0036(10) -0.0055(10) -0.0003(10)
C2A 0.0231(16) 0.0293(17) 0.0198(15) -0.0036(13) -0.0002(13) -0.0042(13)
C21A 0.0245(15) 0.0242(15) 0.0205(15) -0.0029(12) -0.0017(12) -0.0054(12)
C22A 0.0245(16) 0.0282(17) 0.0239(16) -0.0041(12) -0.0035(12) -0.0024(13)
C23A 0.0231(16) 0.0281(16) 0.0264(16) -0.0033(12) -0.0040(13) -0.0067(13)
C24A 0.0338(17) 0.0227(15) 0.0214(16) -0.0056(13) -0.0038(13) -0.0038(12)
O24A 0.0356(12) 0.0250(11) 0.0400(13) -0.0038(9) -0.0032(10) -0.0023(9)
C241 0.052(2) 0.0269(18) 0.036(2) -0.0169(16) -0.0063(17) 0.0014(15)
C25A 0.0285(17) 0.0300(17) 0.0279(17) -0.0093(13) 0.0002(13) -0.0059(14)
C26A 0.0198(15) 0.0322(17) 0.0294(17) -0.0024(13) 0.0009(13) -0.0074(13)
N1B 0.0197(13) 0.0222(13) 0.0309(14) -0.0048(10) 0.0001(11) -0.0035(11)
C11B 0.0177(14) 0.0207(15) 0.0278(16) -0.0001(11) -0.0056(12) -0.0012(12)
C12B 0.0212(15) 0.0246(16) 0.0312(17) -0.0023(12) -0.0020(13) -0.0020(13)
C13B 0.0204(15) 0.0334(18) 0.0375(18) -0.0009(13) -0.0002(13) -0.0111(14)
C14B 0.0219(15) 0.0299(17) 0.0392(19) -0.0026(13) -0.0038(14) -0.0085(14)
C15B 0.0212(15) 0.0271(17) 0.0387(19) -0.0060(12) -0.0056(13) -0.0036(14)
C16B 0.0189(15) 0.0299(17) 0.0295(17) -0.0032(12) -0.0037(13) -0.0064(13)
C1B 0.0226(16) 0.0268(16) 0.0260(16) -0.0012(12) -0.0080(13) -0.0050(13)
O11B 0.0193(10) 0.0304(11) 0.0339(12) -0.0040(8) -0.0025(9) -0.0025(9)
O12B 0.0209(10) 0.0242(11) 0.0375(12) -0.0017(8) -0.0011(9) -0.0038(9)
N2B 0.0248(13) 0.0214(13) 0.0331(14) -0.0048(10) -0.0007(11) -0.0008(11)
C2B 0.0223(16) 0.0258(16) 0.0255(16) -0.0015(13) -0.0002(13) -0.0064(13)
C21B 0.0188(14) 0.0273(16) 0.0230(15) 0.0003(12) -0.0007(12) -0.0057(12)
C22B 0.0157(14) 0.0324(17) 0.0265(16) -0.0013(12) 0.0006(12) -0.0036(13)
C23B 0.0153(15) 0.0329(17) 0.0321(17) -0.0028(12) -0.0013(13) -0.0043(14)
C24B 0.0196(15) 0.0250(16) 0.0225(15) -0.0033(12) 0.0005(12) -0.0057(12)
O24B 0.0241(11) 0.0266(11) 0.0332(11) -0.0041(8) -0.0051(9) 0.0001(9)
C242 0.0265(16) 0.0269(17) 0.0255(17) -0.0013(13) -0.0021(13) -0.0013(14)
C25B 0.0214(15) 0.0301(17) 0.0260(16) -0.0012(12) -0.0080(12) -0.0063(13)
C26B 0.0237(16) 0.0300(17) 0.0270(16) -0.0057(13) -0.0047(13) -0.0061(13)

loop_
_atom_type_symbol
_atom_type_description
_atom_type_scat_dispersion_real
_atom_type_scat_dispersion_imag
_atom_type_scat_source
C C 0.0033 0.0016 'International Tables Vol C Tables 4.2.6.8 and 6.1.1.4'
H H 0.0000 0.0000 'International Tables Vol C Tables 4.2.6.8 and 6.1.1.4'
N N 0.0061 0.0033 'International Tables Vol C Tables 4.2.6.8 and 6.1.1.4'
O O 0.0106 0.0060 'International Tables Vol C Tables 4.2.6.8 and 6.1.1.4'

loop_
_geom_angle_atom_site_label_1
_geom_angle_atom_site_label_2
_geom_angle_atom_site_label_3
_geom_angle
_geom_angle_publ_flag
C1A N1A C11A 126.9(3) y
C1A N1A H1A 117(2) ?
C11A N1A H1A 116(2) ?
C16A C11A C12A 119.4(3) ?
C16A C11A N1A 117.5(3) ?
C12A C11A N1A 123.0(2) ?
C13A C12A C11A 120.0(3) ?
C13A C12A H12A 121.0(10) ?
C11A C12A H12A 119.0(10) ?
C12A C13A C14A 120.7(3) ?
C12A C13A H13A 117(2) ?
C14A C13A H13A 123(2) ?
C13A C14A C15A 119.1(3) ?
C13A C14A H14A 117.0(10) ?
C15A C14A H14A 124.0(10) ?
C16A C15A C14A 120.2(3) ?
C16A C15A H15A 121.0(10) ?
C14A C15A H15A 118.0(10) ?
C15A C16A C11A 120.6(3) ?
C15A C16A H16A 119(2) ?
C11A C16A H16A 120(2) ?
O11A C1A N1A 127.9(3) y
O11A C1A O12A 124.5(2) y
N1A C1A O12A 107.6(2) y
C1A O12A N2A 113.0(2) y
C2A N2A O12A 107.6(2) y
N2A C2A C21A 120.5(3) y
N2A C2A H2A 121(2) ?
C21A C2A H2A 119(2) ?
C26A C21A C22A 117.7(3) ?
C26A C21A C2A 120.0(3) ?
C22A C21A C2A 122.3(2) ?
C23A C22A C21A 120.5(3) ?
C23A C22A H22A 119(2) ?
C21A C22A H22A 120(2) ?
C22A C23A C24A 120.7(3) ?
C22A C23A H23A 121(2) ?
C24A C23A H23A 119(2) ?
O24A C24A C25A 124.4(2) ?
O24A C24A C23A 115.3(2) ?
C25A C24A C23A 120.3(3) ?
C24A O24A C241 117.6(2) ?
O24A C241 H24A 111(2) ?
O24A C241 H24B 108(2) ?
H24A C241 H24B 112(2) ?
O24A C241 H24C 110(2) ?
H24A C241 H24C 110(3) ?
H24B C241 H24C 106(2) ?
C24A C25A C26A 118.7(3) ?
C24A C25A H25A 119(2) ?
C26A C25A H25A 123(2) ?
C25A C26A C21A 122.2(3) ?
C25A C26A H26A 121(2) ?
C21A C26A H26A 117(2) ?
C1B N1B C11B 125.6(2) y
C1B N1B H1B 123(2) ?
C11B N1B H1B 111(2) ?
C16B C11B C12B 119.6(3) ?
C16B C11B N1B 118.7(2) ?
C12B C11B N1B 121.6(2) ?
C13B C12B C11B 119.1(3) ?
C13B C12B H12B 121.0(10) ?
C11B C12B H12B 120.0(10) ?
C14B C13B C12B 121.0(3) ?
C14B C13B H13B 121.0(10) ?
C12B C13B H13B 118.0(10) ?
C13B C14B C15B 119.6(3) ?
C13B C14B H14B 119(2) ?
C15B C14B H14B 122(2) ?
C16B C15B C14B 119.8(3) ?
C16B C15B H15B 119.0(10) ?
C14B C15B H15B 121.0(10) ?
C15B C16B C11B 120.9(3) ?
C15B C16B H16B 120(2) ?
C11B C16B H16B 119(2) ?
O11B C1B N1B 127.7(3) y
O11B C1B O12B 124.0(2) y
N1B C1B O12B 108.3(2) y
C1B O12B N2B 111.9(2) y
C2B N2B O12B 107.3(2) y
N2B C2B C21B 120.4(3) y
N2B C2B H2B 122(2) ?
C21B C2B H2B 118(2) ?
C22B C21B C26B 118.3(3) ?
C22B C21B C2B 123.0(2) ?
C26B C21B C2B 118.6(2) ?
C23B C22B C21B 120.7(3) ?
C23B C22B H22B 123(2) ?
C21B C22B H22B 117(2) ?
C22B C23B C24B 120.5(3) ?
C22B C23B H23B 124(2) ?
C24B C23B H23B 116(2) ?
O24B C24B C25B 123.5(2) ?
O24B C24B C23B 116.5(2) ?
C25B C24B C23B 120.0(3) ?
C24B O24B C242 117.2(2) ?
O24B C242 H24D 107.0(10) ?
O24B C242 H24E 106.0(10) ?
H24D C242 H24E 108(2) ?
O24B C242 H24F 112(2) ?
H24D C242 H24F 115(2) ?
H24E C242 H24F 109(2) ?
C24B C25B C26B 119.2(3) ?
C24B C25B H25B 119(2) ?
C26B C25B H25B 122(2) ?
C25B C26B C21B 121.3(3) ?
C25B C26B H26B 121(2) ?
C21B C26B H26B 118(2) ?

loop_
_geom_bond_atom_site_label_1
_geom_bond_atom_site_label_2
_geom_bond_site_symmetry_2
_geom_bond_distance
_geom_bond_publ_flag
N1A C1A . 1.345(3) y
N1A C11A . 1.419(3) y
N1A H1A . 0.84(3) ?
C11A C16A . 1.391(4) ?
C11A C12A . 1.391(4) ?
C12A C13A . 1.386(4) ?
C12A H12A . 0.99(2) ?
C13A C14A . 1.389(4) ?
C13A H13A . 0.90(2) ?
C14A C15A . 1.395(4) ?
C14A H14A . 1.00(2) ?
C15A C16A . 1.381(4) ?
C15A H15A . 1.03(2) ?
C16A H16A . 0.92(2) ?
C1A O11A . 1.217(3) y
C1A O12A . 1.371(3) y
O12A N2A . 1.442(3) y
N2A C2A . 1.277(3) y
C2A C21A . 1.459(4) y
C2A H2A . 0.94(3) ?
C21A C26A . 1.393(4) ?
C21A C22A . 1.411(4) ?
C22A C23A . 1.373(4) ?
C22A H22A . 0.97(3) ?
C23A C24A . 1.392(4) ?
C23A H23A . 1.01(3) ?
C24A O24A . 1.376(3) ?
C24A C25A . 1.383(4) ?
O24A C241 . 1.433(3) ?
C241 H24A . 0.94(3) ?
C241 H24B . 1.06(3) ?
C241 H24C . 1.02(3) ?
C25A C26A . 1.392(4) ?
C25A H25A . 0.95(3) ?
C26A H26A . 0.96(3) ?
N1B C1B . 1.350(3) y
N1B C11B . 1.415(3) y
N1B H1B . 0.84(3) ?
C11B C16B . 1.389(4) ?
C11B C12B . 1.399(4) ?
C12B C13B . 1.398(4) ?
C12B H12B . 1.08(3) ?
C13B C14B . 1.384(4) ?
C13B H13B . 1.07(2) ?
C14B C15B . 1.391(4) ?
C14B H14B . 1.00(3) ?
C15B C16B . 1.389(4) ?
C15B H15B . 1.02(3) ?
C16B H16B . 0.97(2) ?
C1B O11B . 1.212(3) y
C1B O12B . 1.369(3) y
O12B N2B . 1.445(3) y
N2B C2B . 1.278(3) y
C2B C21B . 1.466(4) y
C2B H2B . 0.95(3) ?
C21B C22B . 1.397(4) ?
C21B C26B . 1.401(4) ?
C22B C23B . 1.376(4) ?
C22B H22B . 1.04(3) ?
C23B C24B . 1.393(4) ?
C23B H23B . 0.98(3) ?
C24B O24B . 1.370(3) ?
C24B C25B . 1.388(4) ?
O24B C242 . 1.439(3) ?
C242 H24D . 1.03(3) ?
C242 H24E . 1.06(3) ?
C242 H24F . 1.00(3) ?
C25B C26B . 1.393(4) ?
C25B H25B . 1.01(3) ?
C26B H26B . 0.99(3) ?

loop_
_geom_hbond_atom_site_label_D
_geom_hbond_atom_site_label_H
_geom_hbond_atom_site_label_A
_geom_hbond_site_symmetry_A
_geom_hbond_distance_DH
_geom_hbond_distance_HA
_geom_hbond_distance_DA
_geom_hbond_angle_DHA
N1A H1A O11B . 0.84(3) 2.10(3) 2.920(3) 165(3)
N1B H1B O11A 1_655 0.84(3) 2.16(3) 2.993(3) 178(3)
C12B H12B O11B . 1.08(3) 2.27(2) 2.900(3) 115(2)
C12A H12A O11A . 0.99(2) 2.41(2) 2.983(3) 116(2)

loop_
_geom_torsion_atom_site_label_1
_geom_torsion_atom_site_label_2
_geom_torsion_atom_site_label_3
_geom_torsion_atom_site_label_4
_geom_torsion
_geom_torsion_publ_flag
C1A N1A C11A C16A -161.8(2) ?
C1A N1A C11A C12A 22.2(4) ?
C16A C11A C12A C13A 0.0(4) ?
N1A C11A C12A C13A 175.9(2) ?
C11A C12A C13A C14A -0.5(4) ?
C12A C13A C14A C15A 1.2(4) ?
C13A C14A C15A C16A -1.4(4) ?
C14A C15A C16A C11A 0.9(4) ?
C12A C11A C16A C15A -0.1(4) ?
N1A C11A C16A C15A -176.3(2) ?
C11A N1A C1A O11A 10.5(4) y
C11A N1A C1A O12A -167.3(2) y
O11A C1A O12A N2A 9.9(3) y
N1A C1A O12A N2A -172.2(2) y
C1A O12A N2A C2A -164.7(2) y
O12A N2A C2A C21A -175.5(2) y
N2A C2A C21A C26A -173.3(3) ?
N2A C2A C21A C22A 8.0(4) ?
C26A C21A C22A C23A -0.5(4) ?
C2A C21A C22A C23A 178.1(2) ?
C21A C22A C23A C24A 0.8(4) ?
C22A C23A C24A O24A -179.6(2) ?
C22A C23A C24A C25A -0.4(4) ?
C25A C24A O24A C241 1.0(4) ?
C23A C24A O24A C241 -179.8(3) ?
O24A C24A C25A C26A 178.8(2) ?
C23A C24A C25A C26A -0.3(4) ?
C24A C25A C26A C21A 0.5(4) ?
C22A C21A C26A C25A -0.1(4) ?
C2A C21A C26A C25A -178.9(3) ?
C1B N1B C11B C16B -164.2(3) ?
C1B N1B C11B C12B 20.2(4) ?
C16B C11B C12B C13B 0.1(4) ?
N1B C11B C12B C13B 175.6(2) ?
C11B C12B C13B C14B 0.1(4) ?
C12B C13B C14B C15B 0.2(4) ?
C13B C14B C15B C16B -0.7(4) ?
C14B C15B C16B C11B 0.9(4) ?
C12B C11B C16B C15B -0.5(4) ?
N1B C11B C16B C15B -176.2(2) ?
C11B N1B C1B O11B 11.9(5) y
C11B N1B C1B O12B -165.8(2) y
O11B C1B O12B N2B 8.9(4) y
N1B C1B O12B N2B -173.2(2) y
C1B O12B N2B C2B -153.3(2) y
O12B N2B C2B C21B -177.8(2) y
N2B C2B C21B C22B 8.7(4) ?
N2B C2B C21B C26B -171.6(3) ?
C26B C21B C22B C23B 0.3(4) ?
C2B C21B C22B C23B 179.9(2) ?
C21B C22B C23B C24B 0.1(4) ?
C22B C23B C24B O24B -179.5(2) ?
C22B C23B C24B C25B -0.3(4) ?
C25B C24B O24B C242 0.0(4) ?
C23B C24B O24B C242 179.2(2) ?
O24B C24B C25B C26B 179.2(2) ?
C23B C24B C25B C26B 0.1(4) ?
C24B C25B C26B C21B 0.3(4) ?
C22B C21B C26B C25B -0.5(4) ?
C2B C21B C26B C25B 179.9(2) ?

loop_
_cod_related_entry_id
_cod_related_entry_database
_cod_related_entry_code
1 ChemSpider 30654028
